data_1566469
loop_
_publ_author_name
'Ruth, Paul Niklas'
'Herbst-Irmer, Regine'
'Stalke, Dietmar'

_publ_section_title
;
 Hirshfeld atom refinement based on projector augmented wave densities
 with periodic boundary conditions
;
_journal_issue 2
_journal_name_full IUCrJ
_journal_page_first 286
_journal_page_last 297
_journal_paper_doi 10.1107/S2052252522001385
_journal_volume 9
_journal_year 2022
_chemical_formula_moiety '2(C4 H3 O4), H12 Mg O6'
_chemical_formula_sum 'C8 H18 Mg O14'
_chemical_formula_weight 362.529
_chemical_name_common 'Magnesium bis(hydrogen maleate) hexahydrate'
_space_group_crystal_system monoclinic
_space_group_IT_number 14
_space_group_name_Hall '-P 2ybc'
_space_group_name_H-M_alt 'P 1 21/c 1'
_symmetry_Int_Tables_number 14
_audit_creation_date 2021-08-19
_audit_creation_method
;
Olex2 1.3
(compiled 2020.11.12 svn.r5f609507 for OlexSys, GUI svn.r6272)
;
_cell_angle_alpha 90
_cell_angle_beta 103.67(3)
_cell_angle_gamma 90
_cell_formula_units_Z 2
_cell_length_a 10.195(2)
_cell_length_b 11.759(2)
_cell_length_c 6.6206(13)
_cell_measurement_reflns_used 256398
_cell_measurement_temperature 15.15
_cell_measurement_theta_max 36.06
_cell_measurement_theta_min 0.86
_cell_volume 771.2(3)
_computing_cell_refinement 'CrystalClear (Rigaku/MSC Inc., 2006)'
_computing_data_collection 'CrystalClear (Rigaku/MSC Inc., 2006)'
_computing_molecular_graphics 'Olex2 1.3 (Dolomanov et al., 2009)'
_computing_publication_material 'Olex2 1.3 (Dolomanov et al., 2009)'
_computing_structure_refinement 'olex2.refine 1.3 (Bourhis et al., 2015)'
_diffrn_ambient_temperature 14.9
_diffrn_measured_fraction_theta_full 1.0000
_diffrn_measured_fraction_theta_max 0.9969
_diffrn_measurement_device_type IPDSC-Q
_diffrn_measurement_method 'phi or omega oscillation scans'
_diffrn_radiation_type synchrotron
_diffrn_radiation_wavelength 0.3532
_diffrn_reflns_av_R_equivalents 0.0265
_diffrn_reflns_av_unetI/netI 0.0088
_diffrn_reflns_Laue_measured_fraction_full 1.0000
_diffrn_reflns_Laue_measured_fraction_max 0.9969
_diffrn_reflns_limit_h_max 23
_diffrn_reflns_limit_h_min -25
_diffrn_reflns_limit_k_max 29
_diffrn_reflns_limit_k_min -29
_diffrn_reflns_limit_l_max 16
_diffrn_reflns_limit_l_min -16
_diffrn_reflns_number 155955
_diffrn_reflns_point_group_measured_fraction_full 1.0000
_diffrn_reflns_point_group_measured_fraction_max 0.9969
_diffrn_reflns_theta_full 12.2349
_diffrn_reflns_theta_max 26.20
_diffrn_reflns_theta_min 1.02
_exptl_absorpt_coefficient_mu 0.049
_exptl_absorpt_correction_type none
_exptl_crystal_colour colorless
_exptl_crystal_density_diffrn 1.561
_exptl_crystal_density_method 'not measured'
_exptl_crystal_description block
_exptl_crystal_F_000 379.961
_exptl_crystal_size_max 0.15
_exptl_crystal_size_mid 0.13
_exptl_crystal_size_min 0.1
_refine_diff_density_max 0.6618
_refine_diff_density_min -0.4860
_refine_diff_density_rms 0.0384
_refine_ls_d_res_high 0.4000
_refine_ls_d_res_low 9.9062
_refine_ls_goodness_of_fit_ref 2.7402
_refine_ls_hydrogen_treatment mixed
_refine_ls_matrix_type full
_refine_ls_number_constraints 0
_refine_ls_number_parameters 187
_refine_ls_number_reflns 12589
_refine_ls_number_restraints 0
_refine_ls_restrained_S_all 2.7402
_refine_ls_R_factor_all 0.0171
_refine_ls_R_factor_gt 0.0153
_refine_ls_shift/su_max 0.0004
_refine_ls_shift/su_mean 0.0000
_refine_ls_structure_factor_coef Fsqd
_refine_ls_weighting_details 'w=1/[\s^2^(Fo^2^)+(0.0000P)^2^] where P=(Fo^2^+2Fc^2^)/3'
_refine_ls_weighting_scheme calc
_refine_ls_wR_factor_gt 0.0311
_refine_ls_wR_factor_ref 0.0311
_reflns_Friedel_coverage 0.0
_reflns_limit_h_max 24
_reflns_limit_h_min -25
_reflns_limit_k_max 29
_reflns_limit_k_min 0
_reflns_limit_l_max 16
_reflns_limit_l_min 0
_reflns_number_gt 11713
_reflns_number_total 12589
_reflns_threshold_expression I>=2u(I)
_cod_data_source_file fc5060.cif
_cod_data_source_block HMa-Mg_NoSpherA2_PBE_ORCA
_cod_database_code 1566469
_olex2_refinement_description
;
1. Fixed Uiso
 At 1.2 times of:
  All C(H) groups
 At 1.5 times of:
  All O(H) groups
;
_olex2_submission_special_instructions 'No special instructions were received'

loop_
_space_group_symop_id
_space_group_symop_operation_xyz
1 x,y,z
2 -x,y+1/2,-z+1/2
3 -x,-y,-z
4 x,-y-1/2,z-1/2

loop_
_atom_site_label
_atom_site_type_symbol
_atom_site_fract_x
_atom_site_fract_y
_atom_site_fract_z
_atom_site_U_iso_or_equiv
_atom_site_adp_type
_atom_site_occupancy
_atom_site_site_symmetry_order
_atom_site_refinement_flags_posn
_atom_site_refinement_flags_adp
_atom_site_refinement_flags_occupancy
O1 O 0.097291(7) 0.091977(5) 0.872515(12) 0.007956(9) Uani 1.000000 1 . . .
H1 H -0.0218(4) 0.1127(3) 0.8312(6) 0.0270(11) Uani 1.000000 1 . . .
O2 O -0.138401(7) 0.140634(5) 0.783346(12) 0.008907(10) Uani 1.000000 1 . . .
O3 O 0.292826(7) 0.179997(6) 0.918650(12) 0.008245(9) Uani 1.000000 1 . . .
O4 O -0.264796(7) 0.295341(6) 0.716983(12) 0.008774(10) Uani 1.000000 1 . . .
C1 C 0.167207(8) 0.183308(6) 0.887295(13) 0.005787(10) Uani 1.000000 1 . . .
C2 C 0.101211(9) 0.297799(6) 0.869495(14) 0.006627(10) Uani 1.000000 1 . . .
H2 H 0.1740(2) 0.3658(2) 0.8985(5) 0.0241(6) Uani 1.000000 1 . . .
C3 C -0.030926(9) 0.324913(7) 0.822514(14) 0.006826(10) Uani 1.000000 1 . . .
H3 H -0.0583(3) 0.4132(2) 0.8137(5) 0.0249(7) Uani 1.000000 1 . . .
C4 C -0.152881(8) 0.249371(7) 0.771168(12) 0.006048(10) Uani 1.000000 1 . . .
Mg1 Mg 0.5 0.5 1.0 0.005163(7) Uani 1.000000 2 S T P
O5 O 0.509604(7) 0.326554(6) 1.013063(12) 0.009177(10) Uani 1.000000 1 . . .
H4 H 0.5844(3) 0.2837(3) 1.0861(6) 0.0300(8) Uani 1.000000 1 . . .
H5 H 0.4326(3) 0.2765(3) 0.9767(6) 0.0219(8) Uani 1.000000 1 . . .
O6 O 0.649671(9) 0.507807(7) 1.270039(13) 0.011930(12) Uani 1.000000 1 . . .
H6 H 0.6600(3) 0.5604(3) 1.3811(6) 0.0310(8) Uani 1.000000 1 . . .
H7 H 0.7262(4) 0.4596(3) 1.2952(6) 0.0319(8) Uani 1.000000 1 . . .
O7 O 0.649452(9) 0.499683(6) 0.834737(13) 0.010207(11) Uani 1.000000 1 . . .
H8 H 0.6593(3) 0.5594(3) 0.7414(6) 0.0258(7) Uani 1.000000 1 . . .
H9 H 0.6819(4) 0.4302(3) 0.7883(6) 0.0274(7) Uani 1.000000 1 . . .

loop_
_atom_site_aniso_label
_atom_site_aniso_U_11
_atom_site_aniso_U_22
_atom_site_aniso_U_33
_atom_site_aniso_U_12
_atom_site_aniso_U_13
_atom_site_aniso_U_23
O1 0.005062(19) 0.005313(16) 0.01340(2) -0.000353(13) 0.001996(16) 0.000066(15)
H1 0.048(3) 0.0132(17) 0.022(2) -0.0048(19) 0.012(2) -0.0052(16)
O2 0.00507(2) 0.005807(16) 0.01562(3) -0.000500(14) 0.001990(17) -0.000001(17)
O3 0.004460(19) 0.007113(18) 0.01304(2) -0.000205(14) 0.001820(16) 0.000199(16)
O4 0.00495(2) 0.007725(19) 0.01320(2) 0.000931(14) 0.001258(16) -0.000828(17)
C1 0.00441(2) 0.005538(19) 0.00743(2) -0.000181(16) 0.001435(17) 0.000063(17)
C2 0.00511(2) 0.00535(2) 0.00935(2) -0.000276(16) 0.001587(18) -0.000014(18)
H2 0.0210(15) 0.0156(13) 0.0349(17) -0.0026(11) 0.0049(12) -0.0021(12)
C3 0.00518(2) 0.00534(2) 0.00987(2) -0.000027(17) 0.001589(18) -0.000036(18)
H3 0.0180(14) 0.0142(13) 0.0402(18) 0.0060(10) 0.0026(13) 0.0006(12)
C4 0.00451(2) 0.00612(2) 0.00764(2) 0.000183(16) 0.001696(17) -0.000269(17)
Mg1 0.004019(16) 0.004847(13) 0.006739(15) -0.000137(10) 0.001507(11) -0.000375(11)
O5 0.00649(2) 0.005615(17) 0.01484(3) -0.000364(14) 0.001348(18) 0.000219(16)
H4 0.0252(18) 0.0258(18) 0.038(2) 0.0025(14) 0.0043(15) -0.0001(16)
H5 0.0096(15) 0.0205(16) 0.035(2) -0.0102(13) 0.0034(14) -0.0012(16)
O6 0.00976(3) 0.01213(2) 0.01132(2) 0.004039(19) -0.002658(19) -0.004301(19)
H6 0.033(2) 0.0310(18) 0.0273(19) -0.0014(15) 0.0045(15) -0.0156(16)
H7 0.0275(19) 0.034(2) 0.033(2) 0.0113(16) 0.0033(15) -0.0018(17)
O7 0.01069(3) 0.00844(2) 0.01392(3) 0.001624(17) 0.00777(2) 0.001581(18)
H8 0.028(2) 0.0253(16) 0.0290(19) -0.0016(14) 0.0164(15) 0.0081(15)
H9 0.0238(19) 0.0323(17) 0.0290(19) -0.0009(15) 0.0124(14) -0.0032(16)

loop_
_atom_type_symbol
_atom_type_scat_dispersion_real
_atom_type_scat_dispersion_imag
_atom_type_scat_source
_atom_type_scat_dispersion_source
H -0.00003 0.00000 'NoSpherA2: Chem.Sci. 2021, DOI:10.1039/D0SC05526C' custom
C -0.00054 0.00034 'NoSpherA2: Chem.Sci. 2021, DOI:10.1039/D0SC05526C' custom
Mg 0.00850 0.00831 'NoSpherA2: Chem.Sci. 2021, DOI:10.1039/D0SC05526C' custom
O 0.00042 0.00129 'NoSpherA2: Chem.Sci. 2021, DOI:10.1039/D0SC05526C' custom

loop_
_geom_angle_atom_site_label_1
_geom_angle_atom_site_label_2
_geom_angle_atom_site_label_3
_geom_angle
_geom_angle_site_symmetry_1
_geom_angle_site_symmetry_3
_geom_angle_publ_flag
C1 O1 H1 111.16(17) . . ?
O2 H1 O1 175.1(4) . . ?
C4 O2 H1 112.33(16) . . ?
O3 C1 O1 121.155(7) . . ?
C2 C1 O1 121.113(8) . . ?
C2 C1 O3 117.730(7) . . ?
H2 C2 C1 112.07(14) . . ?
C3 C2 C1 129.583(7) . . ?
C3 C2 H2 118.34(14) . . ?
H3 C3 C2 118.33(14) . . ?
C4 C3 C2 129.949(7) . . ?
C4 C3 H3 111.69(14) . . ?
O4 C4 O2 122.450(8) . . ?
C3 C4 O2 119.817(7) . . ?
C3 C4 O4 117.732(7) . . ?
O5 Mg1 O5 180.0 . 3_667 ?
O6 Mg1 O5 89.398(3) . . ?
O6 Mg1 O5 89.398(3) 3_667 3_667 ?
O6 Mg1 O5 90.602(3) . 3_667 ?
O6 Mg1 O5 90.602(3) 3_667 . ?
O6 Mg1 O6 180.0 3_667 . ?
O7 Mg1 O5 90.762(3) . 3_667 ?
O7 Mg1 O5 89.238(3) . . ?
O7 Mg1 O5 89.238(3) 3_667 3_667 ?
O7 Mg1 O5 90.762(3) 3_667 . ?
O7 Mg1 O6 91.599(4) . 3_667 ?
O7 Mg1 O6 88.401(4) . . ?
O7 Mg1 O6 91.599(4) 3_667 . ?
O7 Mg1 O6 88.401(4) 3_667 3_667 ?
O7 Mg1 O7 180.0 . 3_667 ?
H4 O5 Mg1 125.3(2) . 3_667 ?
H5 O5 Mg1 124.8(2) . 3_667 ?
H5 O5 H4 108.2(3) . . ?
H6 O6 Mg1 128.8(2) . . ?
H7 O6 Mg1 122.4(2) . . ?
H7 O6 H6 108.6(3) . . ?
H8 O7 Mg1 122.8(2) . 3_667 ?
H9 O7 Mg1 121.5(2) . 3_667 ?
H9 O7 H8 108.7(3) . . ?

loop_
_geom_bond_atom_site_label_1
_geom_bond_atom_site_label_2
_geom_bond_distance
_geom_bond_site_symmetry_2
_geom_bond_publ_flag
O1 H1 1.205(4) . ?
O1 C1 1.2799(2) . ?
H1 O2 1.201(4) . ?
O2 C4 1.2875(2) . ?
O3 C1 1.2486(3) . ?
O4 C4 1.2366(3) . ?
C1 C2 1.4972(2) . ?
C2 H2 1.076(2) . ?
C2 C3 1.3473(3) . ?
C3 H3 1.073(3) . ?
C3 C4 1.5002(3) . ?
Mg1 O5 2.0427(4) . ?
Mg1 O5 2.0427(4) 3_667 ?
Mg1 O6 2.0600(7) . ?
Mg1 O6 2.0600(7) 3_667 ?
Mg1 O7 2.0752(5) 3_667 ?
Mg1 O7 2.0752(5) . ?
O5 H4 0.946(3) . ?
O5 H5 0.965(3) . ?
O6 H6 0.947(3) . ?
O6 H7 0.947(3) . ?
O7 H8 0.956(3) . ?
O7 H9 0.959(4) . ?

loop_
_geom_torsion_atom_site_label_1
_geom_torsion_atom_site_label_2
_geom_torsion_atom_site_label_3
_geom_torsion_atom_site_label_4
_geom_torsion
_geom_torsion_site_symmetry_1
_geom_torsion_site_symmetry_2
_geom_torsion_site_symmetry_3
_geom_torsion_site_symmetry_4
_geom_torsion_publ_flag
O1 C1 C2 C3 -5.548(11) . . . . ?
O2 C4 C3 C2 5.241(11) . . . . ?
O3 C1 C2 C3 174.996(8) . . . . ?
O4 C4 C3 C2 -174.375(8) . . . . ?
C1 C2 C3 C4 -0.772(12) . . . . ?
